data_1563337
loop_
_publ_author_name
'Qin, Junsheng'
'Du, Dongying'
'Chen, Lei'
'Sun, Xiuyun'
'Lan, Yaqian'
'Su, Zhongmin'

_publ_section_title
;
 Syntheses, structures and luminescent properties of a series of 3D
 lanthanide coordination polymers with tripodal semirigid ligand
;
_journal_issue 2
_journal_name_full 'Journal of Solid State Chemistry'
_journal_page_first 373
_journal_page_last 378
_journal_paper_doi 10.1016/j.jssc.2010.11.012
_journal_volume 184
_journal_year 2011
_chemical_formula_moiety 'C15 H13 O10 Y'
_chemical_formula_sum 'C15 H13 O10 Y'
_chemical_formula_weight 442.05
_space_group_IT_number 2
_space_group_name_Hall '-P 1'
_space_group_name_H-M_alt 'P -1'
_symmetry_cell_setting triclinic
_symmetry_space_group_name_Hall '-P 1'
_symmetry_space_group_name_H-M 'P -1'
_atom_sites_solution_hydrogens geom
_atom_sites_solution_primary direct
_atom_sites_solution_secondary difmap
_audit_creation_method SHELXL-97
_cell_angle_alpha 94.340(2)
_cell_angle_beta 99.407(2)
_cell_angle_gamma 111.455(2)
_cell_formula_units_Z 2
_cell_length_a 9.3530(16)
_cell_length_b 9.7970(16)
_cell_length_c 11.3880(19)
_cell_measurement_temperature 293(2)
_cell_volume 947.6(3)
_computing_cell_refinement 'SMART (Bruker, 1997)'
_computing_data_collection 'SMART (Bruker, 1997)'
_computing_data_reduction SAINT
_computing_molecular_graphics 'SHELXTL-PLUS (Sheldrick, 1990)'
_computing_publication_material SHELXL-97
_computing_structure_refinement 'SHELXL-97 (Sheldrick, 1997)'
_computing_structure_solution 'SHELXS-97(Sheldrick, 1997)'
_diffrn_ambient_temperature 293(2)
_diffrn_measured_fraction_theta_full 0.979
_diffrn_measured_fraction_theta_max 0.979
_diffrn_measurement_device_type 'Bruker APEX CCD area-detector'
_diffrn_measurement_method '\w scans'
_diffrn_radiation_monochromator graphite
_diffrn_radiation_source 'fine-focus sealed tube'
_diffrn_radiation_type MoK\a
_diffrn_radiation_wavelength 0.71069
_diffrn_reflns_av_R_equivalents 0.0260
_diffrn_reflns_av_sigmaI/netI 0.0634
_diffrn_reflns_limit_h_max 11
_diffrn_reflns_limit_h_min -11
_diffrn_reflns_limit_k_max 11
_diffrn_reflns_limit_k_min -7
_diffrn_reflns_limit_l_max 13
_diffrn_reflns_limit_l_min -13
_diffrn_reflns_number 4700
_diffrn_reflns_theta_full 24.95
_diffrn_reflns_theta_max 24.95
_diffrn_reflns_theta_min 1.83
_exptl_absorpt_coefficient_mu 3.125
_exptl_absorpt_correction_T_max 0.7055
_exptl_absorpt_correction_T_min 0.6515
_exptl_absorpt_correction_type multi-scan
_exptl_absorpt_process_details 'SADABS(Sheldrick, 1996)'
_exptl_crystal_colour colourless
_exptl_crystal_density_diffrn 1.549
_exptl_crystal_density_method 'not measured'
_exptl_crystal_description block
_exptl_crystal_F_000 444
_exptl_crystal_size_max 0.15
_exptl_crystal_size_mid 0.14
_exptl_crystal_size_min 0.12
_platon_squeeze_details ' ?'
_refine_diff_density_max 1.715
_refine_diff_density_min -0.735
_refine_diff_density_rms 0.197
_refine_ls_extinction_method none
_refine_ls_goodness_of_fit_ref 1.005
_refine_ls_hydrogen_treatment constr
_refine_ls_matrix_type full
_refine_ls_number_parameters 235
_refine_ls_number_reflns 3254
_refine_ls_number_restraints 0
_refine_ls_restrained_S_all 1.005
_refine_ls_R_factor_all 0.0795
_refine_ls_R_factor_gt 0.0632
_refine_ls_shift/su_max 0.000
_refine_ls_shift/su_mean 0.000
_refine_ls_structure_factor_coef Fsqd
_refine_ls_weighting_details 'calc w=1/[\s^2^(Fo^2^)+(0.1700P)^2^+0.0000P] where P=(Fo^2^+2Fc^2^)/3'
_refine_ls_weighting_scheme calc
_refine_ls_wR_factor_gt 0.1991
_refine_ls_wR_factor_ref 0.2155
_reflns_number_gt 2635
_reflns_number_total 3254
_reflns_threshold_expression >2sigma(I)
_cod_data_source_file JSSC-2011-184-373.cif
_cod_data_source_block Y
_cod_depositor_comments
;
The following automatic conversions were performed:

data item '_symmetry_cell_setting' value 'Triclinic' was changed to
'triclinic' in accordance with the built-in table derived from the
CIF Core dictionary named 'cif_core.dic' version 2.4.5 last updated
on 2014-11-21.

Automatic conversion script
Id: cif_fix_values 8369 2020-08-20 11:38:08Z andrius 
;
_cod_original_sg_symbol_Hall -P1
_cod_original_sg_symbol_H-M P-1
_cod_database_code 1563337

loop_
_symmetry_equiv_pos_as_xyz
'x, y, z'
'-x, -y, -z'

loop_
_atom_site_label
_atom_site_type_symbol
_atom_site_fract_x
_atom_site_fract_y
_atom_site_fract_z
_atom_site_U_iso_or_equiv
_atom_site_adp_type
_atom_site_occupancy
_atom_site_symmetry_multiplicity
_atom_site_calc_flag
_atom_site_refinement_flags
_atom_site_disorder_assembly
_atom_site_disorder_group
C1 C 0.8249(8) 0.5873(8) -0.2452(6) 0.0223(15) Uani 1 1 d . . .
C2 C 0.8841(9) 0.6723(8) -0.1234(6) 0.0271(17) Uani 1 1 d . . .
C3 C 0.8143(10) 0.7604(10) -0.0745(7) 0.0356(19) Uani 1 1 d . . .
H3 H 0.7262 0.7669 -0.1210 0.043 Uiso 1 1 calc R . .
C4 C 0.8690(10) 0.8354(10) 0.0362(7) 0.035(2) Uani 1 1 d . . .
H4 H 0.8234 0.8982 0.0638 0.042 Uiso 1 1 calc R . .
C5 C 0.9944(9) 0.8205(8) 0.1111(7) 0.0260(16) Uani 1 1 d . . .
C6 C 1.0680(10) 0.7366(10) 0.0671(7) 0.038(2) Uani 1 1 d . . .
H6 H 1.1549 0.7301 0.1155 0.046 Uiso 1 1 calc R . .
C7 C 1.0137(10) 0.6612(9) -0.0491(7) 0.0333(19) Uani 1 1 d . . .
H7 H 1.0632 0.6029 -0.0781 0.040 Uiso 1 1 calc R . .
C8 C 0.9520(8) 0.9225(8) 0.2924(6) 0.0199(14) Uani 1 1 d . . .
C9 C 0.8197(8) 0.8044(8) 0.3090(6) 0.0217(15) Uani 1 1 d . . .
H9 H 0.8003 0.7076 0.2772 0.026 Uiso 1 1 calc R . .
C10 C 0.7189(8) 0.8342(7) 0.3733(6) 0.0192(14) Uani 1 1 d . . .
C11 C 0.7491(8) 0.9775(7) 0.4204(6) 0.0208(15) Uani 1 1 d . . .
H11 H 0.6779 0.9975 0.4599 0.025 Uiso 1 1 calc R . .
C12 C 0.8859(8) 1.0937(8) 0.4096(6) 0.0198(14) Uani 1 1 d . . .
C13 C 0.9874(8) 1.0644(8) 0.3458(6) 0.0207(15) Uani 1 1 d . . .
H13 H 1.0795 1.1405 0.3391 0.025 Uiso 1 1 calc R . .
C14 C 0.5805(8) 0.7090(7) 0.3969(6) 0.0203(15) Uani 1 1 d . . .
C15 C 0.9185(8) 1.2467(7) 0.4668(6) 0.0180(14) Uani 1 1 d . . .
O1 O 0.8778(6) 0.4955(6) -0.2828(4) 0.0281(12) Uani 1 1 d . . .
O2 O 0.7185(6) 0.6107(6) -0.3169(4) 0.0262(12) Uani 1 1 d . . .
O1W O 0.5123(6) 0.2842(6) -0.6440(5) 0.0327(13) Uani 1 1 d . . .
O3 O 0.4534(6) 0.7249(5) 0.3942(5) 0.0292(12) Uani 1 1 d . . .
O4 O 0.5977(6) 0.5923(5) 0.4222(4) 0.0259(11) Uani 1 1 d . . .
O3W O 0.6122(7) 0.0330(7) 0.6925(6) 0.0449(15) Uani 1 1 d . . .
O5 O 0.8109(6) 1.2693(5) 0.5083(5) 0.0274(12) Uani 1 1 d . . .
O6 O 1.0504(6) 1.3447(5) 0.4715(5) 0.0301(12) Uani 1 1 d . . .
O7 O 1.0548(5) 0.8950(6) 0.2274(4) 0.0245(11) Uani 1 1 d . . .
Y1 Y 0.72346(7) 0.45490(7) -0.48855(5) 0.0182(3) Uani 1 1 d . . .
O2W O 0.8076(6) 0.4531(6) -0.6831(5) 0.0335(13) Uani 1 1 d . . .

loop_
_atom_site_aniso_label
_atom_site_aniso_U_11
_atom_site_aniso_U_22
_atom_site_aniso_U_33
_atom_site_aniso_U_23
_atom_site_aniso_U_13
_atom_site_aniso_U_12
C1 0.019(4) 0.019(4) 0.028(4) 0.007(3) 0.010(3) 0.004(3)
C2 0.031(4) 0.025(4) 0.027(4) 0.001(3) 0.009(3) 0.012(3)
C3 0.029(4) 0.052(5) 0.032(4) 0.000(4) 0.004(3) 0.025(4)
C4 0.039(5) 0.047(5) 0.030(4) -0.006(4) 0.009(3) 0.031(4)
C5 0.028(4) 0.019(4) 0.029(4) -0.003(3) 0.012(3) 0.006(3)
C6 0.033(5) 0.053(6) 0.032(4) -0.006(4) 0.005(4) 0.025(4)
C7 0.039(5) 0.042(5) 0.025(4) -0.007(3) 0.001(3) 0.027(4)
C8 0.019(3) 0.018(4) 0.023(3) 0.000(3) 0.009(3) 0.007(3)
C9 0.019(4) 0.016(4) 0.025(4) 0.004(3) 0.003(3) 0.003(3)
C10 0.020(4) 0.015(3) 0.019(3) 0.003(3) 0.002(3) 0.003(3)
C11 0.019(3) 0.018(4) 0.024(4) 0.000(3) 0.013(3) 0.002(3)
C12 0.020(4) 0.019(4) 0.021(3) 0.004(3) 0.006(3) 0.008(3)
C13 0.016(3) 0.015(3) 0.029(4) 0.002(3) 0.010(3) 0.001(3)
C14 0.017(3) 0.017(4) 0.025(4) 0.002(3) 0.004(3) 0.004(3)
C15 0.019(4) 0.016(3) 0.018(3) 0.006(3) 0.006(3) 0.004(3)
O1 0.035(3) 0.026(3) 0.026(3) -0.003(2) 0.003(2) 0.017(2)
O2 0.024(3) 0.027(3) 0.026(3) -0.007(2) 0.003(2) 0.011(2)
O1W 0.029(3) 0.022(3) 0.039(3) -0.008(2) -0.002(2) 0.008(2)
O3 0.018(3) 0.020(3) 0.051(3) 0.004(2) 0.016(2) 0.006(2)
O4 0.028(3) 0.017(3) 0.030(3) 0.006(2) 0.009(2) 0.005(2)
O3W 0.037(3) 0.035(3) 0.056(4) 0.000(3) -0.001(3) 0.012(3)
O5 0.027(3) 0.018(3) 0.040(3) 0.003(2) 0.015(2) 0.008(2)
O6 0.022(3) 0.019(3) 0.041(3) 0.001(2) 0.008(2) -0.001(2)
O7 0.017(2) 0.032(3) 0.020(2) -0.004(2) 0.007(2) 0.005(2)
Y1 0.0161(4) 0.0124(4) 0.0237(4) 0.0000(3) 0.0058(3) 0.0028(3)
O2W 0.029(3) 0.040(3) 0.032(3) 0.001(2) 0.012(2) 0.012(3)

loop_
_atom_type_symbol
_atom_type_description
_atom_type_scat_dispersion_real
_atom_type_scat_dispersion_imag
_atom_type_scat_source
C C 0.0030 0.0020 'International Tables Vol C Tables 4.2.6.8 and 6.1.1.4'
H H 0.0000 0.0000 'International Tables Vol C Tables 4.2.6.8 and 6.1.1.4'
O O 0.0110 0.0060 'International Tables Vol C Tables 4.2.6.8 and 6.1.1.4'
Y Y -2.7960 3.5670 'International Tables Vol C Tables 4.2.6.8 and 6.1.1.4'

loop_
_geom_angle_atom_site_label_1
_geom_angle_atom_site_label_2
_geom_angle_atom_site_label_3
_geom_angle
_geom_angle_site_symmetry_1
_geom_angle_site_symmetry_3
O1 C1 O2 118.6(6) . .
O1 C1 C2 122.4(6) . .
O2 C1 C2 118.9(6) . .
O1 C1 Y1 60.7(4) . .
O2 C1 Y1 58.1(3) . .
C2 C1 Y1 173.6(5) . .
C3 C2 C7 117.2(7) . .
C3 C2 C1 123.3(7) . .
C7 C2 C1 119.5(6) . .
C4 C3 C2 122.4(7) . .
C4 C3 H3 118.8 . .
C2 C3 H3 118.8 . .
C3 C4 C5 120.3(7) . .
C3 C4 H4 119.9 . .
C5 C4 H4 119.9 . .
O7 C5 C6 117.8(7) . .
O7 C5 C4 122.5(6) . .
C6 C5 C4 119.5(7) . .
C7 C6 C5 120.2(7) . .
C7 C6 H6 119.9 . .
C5 C6 H6 119.9 . .
C6 C7 C2 120.3(7) . .
C6 C7 H7 119.9 . .
C2 C7 H7 119.9 . .
C9 C8 C13 120.9(6) . .
C9 C8 O7 119.9(6) . .
C13 C8 O7 119.1(6) . .
C10 C9 C8 119.0(6) . .
C10 C9 H9 120.5 . .
C8 C9 H9 120.5 . .
C9 C10 C11 120.0(6) . .
C9 C10 C14 119.9(6) . .
C11 C10 C14 120.0(6) . .
C10 C11 C12 120.7(6) . .
C10 C11 H11 119.7 . .
C12 C11 H11 119.7 . .
C13 C12 C11 119.4(6) . .
C13 C12 C15 121.4(6) . .
C11 C12 C15 119.2(6) . .
C12 C13 C8 119.8(6) . .
C12 C13 H13 120.1 . .
C8 C13 H13 120.1 . .
O3 C14 O4 122.0(6) . .
O3 C14 C10 119.3(6) . .
O4 C14 C10 118.7(6) . .
O5 C15 O6 123.7(6) . .
O5 C15 C12 117.9(6) . .
O6 C15 C12 118.3(6) . .
C1 O1 Y1 93.0(4) . .
C1 O2 Y1 95.0(4) . .
C14 O3 Y1 113.0(4) . 2_665
C14 O4 Y1 156.2(4) . 1_556
C15 O5 Y1 134.3(4) . 1_566
C15 O6 Y1 172.3(5) . 2_775
C5 O7 C8 118.1(5) . .
O5 Y1 O6 101.40(19) 1_544 2_775
O5 Y1 O4 152.8(2) 1_544 1_554
O6 Y1 O4 86.89(18) 2_775 1_554
O5 Y1 O3 76.83(17) 1_544 2_665
O6 Y1 O3 149.0(2) 2_775 2_665
O4 Y1 O3 108.96(17) 1_554 2_665
O5 Y1 O1W 83.10(18) 1_544 .
O6 Y1 O1W 139.02(19) 2_775 .
O4 Y1 O1W 74.10(18) 1_554 .
O3 Y1 O1W 71.91(19) 2_665 .
O5 Y1 O2 128.38(18) 1_544 .
O6 Y1 O2 77.90(18) 2_775 .
O4 Y1 O2 78.56(18) 1_554 .
O3 Y1 O2 79.43(18) 2_665 .
O1W Y1 O2 130.61(18) . .
O5 Y1 O1 77.14(18) 1_544 .
O6 Y1 O1 71.90(19) 2_775 .
O4 Y1 O1 129.89(17) 1_554 .
O3 Y1 O1 77.66(18) 2_665 .
O1W Y1 O1 146.74(19) . .
O2 Y1 O1 53.20(16) . .
O5 Y1 O2W 76.68(19) 1_544 .
O6 Y1 O2W 72.11(18) 2_775 .
O4 Y1 O2W 81.46(18) 1_554 .
O3 Y1 O2W 135.07(18) 2_665 .
O1W Y1 O2W 69.41(19) . .
O2 Y1 O2W 144.63(18) . .
O1 Y1 O2W 129.57(18) . .
O5 Y1 C1 102.9(2) 1_544 .
O6 Y1 C1 71.90(19) 2_775 .
O4 Y1 C1 104.28(19) 1_554 .
O3 Y1 C1 78.33(19) 2_665 .
O1W Y1 C1 147.44(19) . .
O2 Y1 C1 26.87(19) . .
O1 Y1 C1 26.38(18) . .
O2W Y1 C1 143.13(19) . .

loop_
_geom_bond_atom_site_label_1
_geom_bond_atom_site_label_2
_geom_bond_distance
_geom_bond_site_symmetry_2
C1 O1 1.255(9) .
C1 O2 1.280(9) .
C1 C2 1.470(10) .
C1 Y1 2.821(7) .
C2 C3 1.393(10) .
C2 C7 1.404(10) .
C3 C4 1.328(11) .
C3 H3 0.9300 .
C4 C5 1.393(11) .
C4 H4 0.9300 .
C5 O7 1.384(8) .
C5 C6 1.365(10) .
C6 C7 1.382(10) .
C6 H6 0.9300 .
C7 H7 0.9300 .
C8 C9 1.403(10) .
C8 C13 1.371(10) .
C8 O7 1.391(8) .
C9 C10 1.380(10) .
C9 H9 0.9300 .
C10 C11 1.373(9) .
C10 C14 1.501(9) .
C11 C12 1.398(10) .
C11 H11 0.9300 .
C12 C13 1.380(9) .
C12 C15 1.489(9) .
C13 H13 0.9300 .
C14 O3 1.250(8) .
C14 O4 1.260(8) .
C15 O5 1.260(8) .
C15 O6 1.245(8) .
O1 Y1 2.462(5) .
O2 Y1 2.404(5) .
O1W Y1 2.413(5) .
O3 Y1 2.394(5) 2_665
O4 Y1 2.281(5) 1_556
O5 Y1 2.251(5) 1_566
O6 Y1 2.266(5) 2_775
Y1 O5 2.251(5) 1_544
Y1 O6 2.266(5) 2_775
Y1 O4 2.281(5) 1_554
Y1 O3 2.394(5) 2_665
Y1 O2W 2.471(5) .

loop_
_geom_torsion_atom_site_label_1
_geom_torsion_atom_site_label_2
_geom_torsion_atom_site_label_3
_geom_torsion_atom_site_label_4
_geom_torsion
_geom_torsion_site_symmetry_1
_geom_torsion_site_symmetry_2
_geom_torsion_site_symmetry_3
_geom_torsion_site_symmetry_4
O1 C1 C2 C3 -171.6(7) . . . .
O2 C1 C2 C3 10.4(11) . . . .
Y1 C1 C2 C3 71(5) . . . .
O1 C1 C2 C7 5.8(11) . . . .
O2 C1 C2 C7 -172.2(7) . . . .
Y1 C1 C2 C7 -112(4) . . . .
C7 C2 C3 C4 2.1(13) . . . .
C1 C2 C3 C4 179.5(8) . . . .
C2 C3 C4 C5 -4.2(14) . . . .
C3 C4 C5 O7 -179.4(8) . . . .
C3 C4 C5 C6 4.7(13) . . . .
O7 C5 C6 C7 -179.2(7) . . . .
C4 C5 C6 C7 -3.1(13) . . . .
C5 C6 C7 C2 1.0(13) . . . .
C3 C2 C7 C6 -0.4(12) . . . .
C1 C2 C7 C6 -178.0(8) . . . .
C13 C8 C9 C10 4.5(10) . . . .
O7 C8 C9 C10 -179.7(6) . . . .
C8 C9 C10 C11 -0.4(10) . . . .
C8 C9 C10 C14 -177.3(6) . . . .
C9 C10 C11 C12 -3.4(10) . . . .
C14 C10 C11 C12 173.5(6) . . . .
C10 C11 C12 C13 3.2(10) . . . .
C10 C11 C12 C15 -177.1(6) . . . .
C11 C12 C13 C8 1.0(10) . . . .
C15 C12 C13 C8 -178.7(7) . . . .
C9 C8 C13 C12 -4.8(11) . . . .
O7 C8 C13 C12 179.4(6) . . . .
C9 C10 C14 O3 -142.4(7) . . . .
C11 C10 C14 O3 40.7(9) . . . .
C9 C10 C14 O4 39.6(9) . . . .
C11 C10 C14 O4 -137.4(7) . . . .
C13 C12 C15 O5 169.8(6) . . . .
C11 C12 C15 O5 -9.9(9) . . . .
C13 C12 C15 O6 -10.5(10) . . . .
C11 C12 C15 O6 169.8(6) . . . .
O2 C1 O1 Y1 4.5(7) . . . .
C2 C1 O1 Y1 -173.5(6) . . . .
O1 C1 O2 Y1 -4.6(7) . . . .
C2 C1 O2 Y1 173.5(6) . . . .
O4 C14 O3 Y1 14.7(8) . . . 2_665
C10 C14 O3 Y1 -163.2(5) . . . 2_665
O3 C14 O4 Y1 -137.7(9) . . . 1_556
C10 C14 O4 Y1 40.3(14) . . . 1_556
O6 C15 O5 Y1 39.6(10) . . . 1_566
C12 C15 O5 Y1 -140.7(5) . . . 1_566
O5 C15 O6 Y1 -10(4) . . . 2_775
C12 C15 O6 Y1 170(3) . . . 2_775
C6 C5 O7 C8 -151.2(7) . . . .
C4 C5 O7 C8 32.8(10) . . . .
C9 C8 O7 C5 56.3(9) . . . .
C13 C8 O7 C5 -127.8(7) . . . .
C1 O2 Y1 O5 21.3(5) . . . 1_544
C1 O2 Y1 O6 -73.7(4) . . . 2_775
C1 O2 Y1 O4 -163.0(4) . . . 1_554
C1 O2 Y1 O3 85.0(4) . . . 2_665
C1 O2 Y1 O1W 139.8(4) . . . .
C1 O2 Y1 O1 2.6(4) . . . .
C1 O2 Y1 O2W -106.1(5) . . . .
C1 O1 Y1 O5 -167.7(4) . . . 1_544
C1 O1 Y1 O6 85.6(4) . . . 2_775
C1 O1 Y1 O4 15.9(5) . . . 1_554
C1 O1 Y1 O3 -88.6(4) . . . 2_665
C1 O1 Y1 O1W -112.6(5) . . . .
C1 O1 Y1 O2 -2.6(4) . . . .
C1 O1 Y1 O2W 132.0(4) . . . .
O1 C1 Y1 O5 12.3(4) . . . 1_544
O2 C1 Y1 O5 -163.0(4) . . . 1_544
C2 C1 Y1 O5 133(5) . . . 1_544
O1 C1 Y1 O6 -85.6(4) . . . 2_775
O2 C1 Y1 O6 99.1(4) . . . 2_775
C2 C1 Y1 O6 35(4) . . . 2_775
O1 C1 Y1 O4 -167.4(4) . . . 1_554
O2 C1 Y1 O4 17.2(4) . . . 1_554
C2 C1 Y1 O4 -47(5) . . . 1_554
O1 C1 Y1 O3 85.7(4) . . . 2_665
O2 C1 Y1 O3 -89.6(4) . . . 2_665
C2 C1 Y1 O3 -154(5) . . . 2_665
O1 C1 Y1 O1W 109.8(5) . . . .
O2 C1 Y1 O1W -65.5(6) . . . .
C2 C1 Y1 O1W -130(4) . . . .
O1 C1 Y1 O2 175.3(7) . . . .
C2 C1 Y1 O2 -64(4) . . . .
O2 C1 Y1 O1 -175.3(7) . . . .
C2 C1 Y1 O1 121(5) . . . .
O1 C1 Y1 O2W -72.6(5) . . . .
O2 C1 Y1 O2W 112.1(4) . . . .
C2 C1 Y1 O2W 48(5) . . . .

loop_
_platon_squeeze_void_nr
_platon_squeeze_void_average_x
_platon_squeeze_void_average_y
_platon_squeeze_void_average_z
_platon_squeeze_void_volume
_platon_squeeze_void_count_electrons
1 0.500 0.957 1.000 219.4 39.5
